data_7108252
loop_
_publ_author_name
'Songhua Chen'
'Nan Chen'
'Yongli Yan'
'Taifeng Liu'
'Yanwen Yu'
'Yongjun Li'
'Huibiao Liu'
'Yong Sheng Zhao'
'Yuliang Li'

_publ_section_title
;
 Controlling growth of molecular crystal aggregates for efficient optical
 waveguides
;
_journal_name_full Chem.Commun.
_journal_page_first 9011
_journal_paper_doi 10.1039/c2cc32501b
_journal_volume 48
_journal_year 2012
_chemical_formula_moiety 'C34 H21 N3 S'
_chemical_formula_sum 'C34 H21 N3 S'
_chemical_formula_weight 503.60
_chemical_name_systematic
;
?
;
_space_group_IT_number 14
_symmetry_cell_setting monoclinic
_symmetry_space_group_name_Hall '-P 2ybc'
_symmetry_space_group_name_H-M 'P 1 21/c 1'
_atom_sites_solution_hydrogens geom
_atom_sites_solution_primary direct
_atom_sites_solution_secondary difmap
_audit_creation_method SHELXL-97
_cell_angle_alpha 90.00
_cell_angle_beta 106.217(3)
_cell_angle_gamma 90.00
_cell_formula_units_Z 4
_cell_length_a 9.0702(18)
_cell_length_b 39.586(8)
_cell_length_c 7.4369(15)
_cell_measurement_reflns_used 5932
_cell_measurement_temperature 173(2)
_cell_measurement_theta_max 27.49
_cell_measurement_theta_min 2.06
_cell_volume 2564.0(9)
_computing_cell_refinement 'CrystalClear (Rigaku Inc., 2007)'
_computing_data_collection 'CrystalClear (Rigaku Inc., 2007)'
_computing_data_reduction 'CrystalClear (Rigaku Inc., 2007)'
_computing_molecular_graphics 'Olex2 Ver 1.1'
_computing_publication_material 'SHELX97 (Sheldrick, 2008)'
_computing_structure_refinement 'SHELXL-97 (Sheldrick, 2008)'
_computing_structure_solution 'SHELXS-97 (Sheldrick, 2008)'
_diffrn_ambient_temperature 173(2)
_diffrn_measured_fraction_theta_full 0.998
_diffrn_measured_fraction_theta_max 0.998
_diffrn_measurement_device_type 'MM007-HF CCD(Saturn 724+)'
_diffrn_measurement_method '\w scans at fixed \c = 45\%'
_diffrn_radiation_monochromator Confocal
_diffrn_radiation_source 'rotating anode'
_diffrn_radiation_type MoK\a
_diffrn_radiation_wavelength 0.71073
_diffrn_reflns_av_R_equivalents 0.0562
_diffrn_reflns_av_sigmaI/netI 0.0467
_diffrn_reflns_limit_h_max 10
_diffrn_reflns_limit_h_min -9
_diffrn_reflns_limit_k_max 47
_diffrn_reflns_limit_k_min -46
_diffrn_reflns_limit_l_max 8
_diffrn_reflns_limit_l_min -8
_diffrn_reflns_number 16145
_diffrn_reflns_theta_full 25.00
_diffrn_reflns_theta_max 25.00
_diffrn_reflns_theta_min 1.03
_exptl_absorpt_coefficient_mu 0.155
_exptl_absorpt_correction_T_max 0.9756
_exptl_absorpt_correction_T_min 0.9696
_exptl_absorpt_correction_type multi-scan
_exptl_absorpt_process_details 'CrystalClear (Rigaku Inc., 2007)'
_exptl_crystal_colour yellow
_exptl_crystal_density_diffrn 1.305
_exptl_crystal_density_method 'not measured'
_exptl_crystal_description block
_exptl_crystal_F_000 1048
_exptl_crystal_size_max 0.20
_exptl_crystal_size_mid 0.20
_exptl_crystal_size_min 0.16
_refine_diff_density_max 0.303
_refine_diff_density_min -0.317
_refine_diff_density_rms 0.044
_refine_ls_extinction_method none
_refine_ls_goodness_of_fit_ref 1.199
_refine_ls_hydrogen_treatment constr
_refine_ls_matrix_type full
_refine_ls_number_parameters 343
_refine_ls_number_reflns 4503
_refine_ls_number_restraints 0
_refine_ls_restrained_S_all 1.199
_refine_ls_R_factor_all 0.0862
_refine_ls_R_factor_gt 0.0746
_refine_ls_shift/su_max 0.001
_refine_ls_shift/su_mean 0.000
_refine_ls_structure_factor_coef Fsqd
_refine_ls_weighting_details 'calc w=1/[\s^2^(Fo^2^)+(0.0409P)^2^+2.0317P] where P=(Fo^2^+2Fc^2^)/3'
_refine_ls_weighting_scheme calc
_refine_ls_wR_factor_gt 0.1445
_refine_ls_wR_factor_ref 0.1501
_reflns_number_gt 3932
_reflns_number_total 4503
_reflns_threshold_expression >2sigma(I)
_cod_data_source_file c2cc32501b.txt
_cod_data_source_block a2
_cod_original_sg_symbol_H-M P2(1)/c
_cod_database_code 7108252

loop_
_symmetry_equiv_pos_as_xyz
'x, y, z'
'-x, y+1/2, -z+1/2'
'-x, -y, -z'
'x, -y-1/2, z-1/2'

loop_
_atom_site_label
_atom_site_type_symbol
_atom_site_fract_x
_atom_site_fract_y
_atom_site_fract_z
_atom_site_U_iso_or_equiv
_atom_site_adp_type
_atom_site_occupancy
_atom_site_symmetry_multiplicity
_atom_site_calc_flag
_atom_site_refinement_flags
S1 S 0.54497(12) 0.13731(2) 0.68034(13) 0.0560(3) Uani 1 1 d .
N1 N 0.4943(3) 0.13518(7) 0.8703(4) 0.0468(7) Uani 1 1 d .
N2 N 0.6012(3) 0.09907(7) 0.6620(4) 0.0455(7) Uani 1 1 d .
N3 N 1.1267(2) -0.17763(6) -0.4518(3) 0.0283(5) Uani 1 1 d .
C1 C 0.6168(3) 0.04812(8) 0.8592(4) 0.0371(7) Uani 1 1 d .
C2 C 0.5929(3) 0.03703(8) 1.0231(4) 0.0402(7) Uani 1 1 d .
H2 H 0.6169 0.0142 1.0578 0.048 Uiso 1 1 calc R
C3 C 0.5343(4) 0.05753(8) 1.1455(4) 0.0401(7) Uani 1 1 d .
H3 H 0.5219 0.0483 1.2583 0.048 Uiso 1 1 calc R
C4 C 0.4964(4) 0.09035(8) 1.0997(4) 0.0408(8) Uani 1 1 d .
H4 H 0.4543 0.1042 1.1775 0.049 Uiso 1 1 calc R
C5 C 0.5212(3) 0.10325(7) 0.9339(4) 0.0343(7) Uani 1 1 d .
C6 C 0.5825(3) 0.08253(8) 0.8145(4) 0.0366(7) Uani 1 1 d .
C7 C 0.6731(4) 0.02615(8) 0.7395(5) 0.0439(8) Uani 1 1 d .
C8 C 0.7156(4) 0.00632(8) 0.6440(5) 0.0448(8) Uani 1 1 d .
C9 C 0.7641(3) -0.01772(8) 0.5270(4) 0.0409(8) Uani 1 1 d .
C10 C 0.8233(4) -0.00688(9) 0.3841(5) 0.0484(9) Uani 1 1 d .
H10 H 0.8338 0.0166 0.3655 0.058 Uiso 1 1 calc R
C11 C 0.8674(4) -0.02979(9) 0.2680(4) 0.0470(8) Uani 1 1 d .
H11 H 0.9076 -0.0218 0.1707 0.056 Uiso 1 1 calc R
C12 C 0.8531(3) -0.06446(8) 0.2929(4) 0.0386(7) Uani 1 1 d .
C13 C 0.7961(4) -0.07507(9) 0.4374(5) 0.0491(9) Uani 1 1 d .
H13 H 0.7869 -0.0986 0.4576 0.059 Uiso 1 1 calc R
C14 C 0.7521(4) -0.05223(9) 0.5534(5) 0.0501(9) Uani 1 1 d .
H14 H 0.7134 -0.0602 0.6518 0.060 Uiso 1 1 calc R
C15 C 0.8971(4) -0.08975(8) 0.1721(4) 0.0412(8) Uani 1 1 d .
H15 H 0.8702 -0.1125 0.1878 0.049 Uiso 1 1 calc R
C16 C 0.9696(3) -0.08411(8) 0.0448(4) 0.0406(8) Uani 1 1 d .
H16 H 0.9997 -0.0614 0.0325 0.049 Uiso 1 1 calc R
C17 C 1.0092(3) -0.10899(7) -0.0806(4) 0.0339(7) Uani 1 1 d .
C18 C 1.0944(4) -0.09900(8) -0.1990(5) 0.0432(8) Uani 1 1 d .
H18 H 1.1273 -0.0762 -0.1962 0.052 Uiso 1 1 calc R
C19 C 1.1331(4) -0.12128(7) -0.3210(4) 0.0394(7) Uani 1 1 d .
H19 H 1.1920 -0.1137 -0.4006 0.047 Uiso 1 1 calc R
C20 C 1.0869(3) -0.15418(7) -0.3275(4) 0.0281(6) Uani 1 1 d .
C21 C 0.9998(4) -0.16489(8) -0.2129(5) 0.0502(9) Uani 1 1 d .
H21 H 0.9659 -0.1877 -0.2181 0.060 Uiso 1 1 calc R
C22 C 0.9622(4) -0.14253(8) -0.0913(5) 0.0528(9) Uani 1 1 d .
H22 H 0.9026 -0.1502 -0.0126 0.063 Uiso 1 1 calc R
C23 C 1.0262(3) -0.19180(6) -0.6102(4) 0.0268(6) Uani 1 1 d .
C24 C 0.8677(3) -0.18857(7) -0.6769(4) 0.0337(7) Uani 1 1 d .
H24 H 0.8120 -0.1748 -0.6142 0.040 Uiso 1 1 calc R
C25 C 0.7939(3) -0.20612(8) -0.8374(4) 0.0386(7) Uani 1 1 d .
H25 H 0.6855 -0.2044 -0.8860 0.046 Uiso 1 1 calc R
C26 C 0.8762(4) -0.22639(8) -0.9295(4) 0.0411(8) Uani 1 1 d .
H26 H 0.8231 -0.2382 -1.0398 0.049 Uiso 1 1 calc R
C27 C 1.0330(4) -0.22943(7) -0.8622(4) 0.0363(7) Uani 1 1 d .
H27 H 1.0878 -0.2433 -0.9259 0.044 Uiso 1 1 calc R
C28 C 1.1111(3) -0.21219(7) -0.7007(4) 0.0297(6) Uani 1 1 d .
C29 C 1.2697(3) -0.20975(7) -0.5932(4) 0.0304(6) Uani 1 1 d .
C30 C 1.4068(4) -0.22366(7) -0.6119(5) 0.0393(8) Uani 1 1 d .
H30 H 1.4065 -0.2381 -0.7140 0.047 Uiso 1 1 calc R
C31 C 1.5407(4) -0.21599(8) -0.4798(5) 0.0436(8) Uani 1 1 d .
H31 H 1.6344 -0.2250 -0.4922 0.052 Uiso 1 1 calc R
C32 C 1.5436(3) -0.19522(8) -0.3271(4) 0.0418(8) Uani 1 1 d .
H32 H 1.6389 -0.1906 -0.2376 0.050 Uiso 1 1 calc R
C33 C 1.4109(3) -0.18130(7) -0.3039(4) 0.0354(7) Uani 1 1 d .
H33 H 1.4123 -0.1674 -0.1995 0.042 Uiso 1 1 calc R
C34 C 1.2751(3) -0.18855(7) -0.4399(4) 0.0281(6) Uani 1 1 d .

loop_
_atom_site_aniso_label
_atom_site_aniso_U_11
_atom_site_aniso_U_22
_atom_site_aniso_U_33
_atom_site_aniso_U_23
_atom_site_aniso_U_13
_atom_site_aniso_U_12
S1 0.0800(7) 0.0433(5) 0.0515(6) 0.0070(4) 0.0294(5) 0.0057(5)
N1 0.0598(18) 0.0361(15) 0.0484(17) 0.0006(13) 0.0213(14) 0.0098(13)
N2 0.0573(18) 0.0462(16) 0.0381(15) -0.0029(13) 0.0218(13) 0.0022(13)
N3 0.0291(12) 0.0321(13) 0.0253(12) -0.0049(10) 0.0102(10) 0.0026(10)
C1 0.0316(16) 0.0368(17) 0.0418(18) -0.0104(14) 0.0083(14) 0.0021(13)
C2 0.0430(18) 0.0350(17) 0.0431(19) -0.0009(14) 0.0128(15) 0.0009(14)
C3 0.0469(19) 0.0353(17) 0.0403(18) 0.0064(14) 0.0155(15) 0.0002(14)
C4 0.0453(18) 0.0466(19) 0.0367(17) -0.0042(15) 0.0216(15) 0.0023(15)
C5 0.0366(16) 0.0300(15) 0.0367(17) -0.0068(13) 0.0108(13) 0.0048(12)
C6 0.0336(16) 0.0404(17) 0.0353(17) -0.0085(14) 0.0086(13) 0.0022(13)
C7 0.0398(18) 0.0446(19) 0.0460(19) -0.0164(16) 0.0098(15) 0.0056(15)
C8 0.0389(18) 0.0480(19) 0.0437(19) -0.0156(16) 0.0056(15) 0.0072(15)
C9 0.0345(17) 0.0475(19) 0.0377(17) -0.0168(15) 0.0050(14) 0.0098(14)
C10 0.057(2) 0.0436(19) 0.0414(19) -0.0083(16) 0.0091(17) 0.0121(16)
C11 0.057(2) 0.051(2) 0.0347(18) -0.0047(16) 0.0158(16) 0.0093(16)
C12 0.0330(16) 0.0408(18) 0.0398(18) -0.0113(15) 0.0063(14) 0.0051(13)
C13 0.054(2) 0.0438(19) 0.057(2) -0.0141(17) 0.0271(18) -0.0004(16)
C14 0.052(2) 0.049(2) 0.056(2) -0.0192(18) 0.0275(18) -0.0004(16)
C15 0.0420(18) 0.0375(17) 0.0452(19) -0.0087(15) 0.0140(15) 0.0042(14)
C16 0.0399(18) 0.0409(18) 0.0420(19) -0.0121(15) 0.0131(15) -0.0009(14)
C17 0.0349(16) 0.0331(16) 0.0341(16) -0.0111(13) 0.0105(13) 0.0006(12)
C18 0.0472(19) 0.0326(17) 0.056(2) -0.0126(16) 0.0244(16) -0.0083(14)
C19 0.0458(18) 0.0371(17) 0.0446(19) -0.0099(15) 0.0279(15) -0.0054(14)
C20 0.0286(15) 0.0316(15) 0.0242(14) -0.0055(12) 0.0075(12) 0.0031(11)
C21 0.083(3) 0.0336(17) 0.048(2) -0.0066(15) 0.0414(19) -0.0062(17)
C22 0.085(3) 0.0412(19) 0.048(2) -0.0098(16) 0.045(2) -0.0102(18)
C23 0.0352(15) 0.0237(14) 0.0234(14) 0.0009(11) 0.0114(12) -0.0014(11)
C24 0.0359(16) 0.0342(16) 0.0336(16) 0.0007(13) 0.0142(13) -0.0008(13)
C25 0.0344(16) 0.0445(18) 0.0342(17) 0.0030(14) 0.0050(14) -0.0107(14)
C26 0.053(2) 0.0415(18) 0.0299(16) -0.0049(14) 0.0124(15) -0.0177(15)
C27 0.054(2) 0.0261(15) 0.0347(16) -0.0059(13) 0.0222(15) -0.0067(13)
C28 0.0420(17) 0.0222(14) 0.0298(15) -0.0007(12) 0.0180(13) -0.0046(12)
C29 0.0399(16) 0.0219(13) 0.0342(16) 0.0006(12) 0.0184(13) 0.0004(12)
C30 0.051(2) 0.0299(16) 0.0461(19) 0.0016(14) 0.0283(16) 0.0074(14)
C31 0.0395(18) 0.0375(18) 0.060(2) 0.0127(16) 0.0245(17) 0.0125(14)
C32 0.0320(16) 0.0456(19) 0.0448(19) 0.0129(16) 0.0059(14) 0.0042(14)
C33 0.0392(17) 0.0364(16) 0.0312(16) 0.0010(13) 0.0111(13) 0.0031(13)
C34 0.0304(15) 0.0264(14) 0.0285(15) 0.0019(12) 0.0097(12) 0.0022(11)

loop_
_atom_type_symbol
_atom_type_description
_atom_type_scat_dispersion_real
_atom_type_scat_dispersion_imag
_atom_type_scat_source
C C 0.0033 0.0016 'International Tables Vol C Tables 4.2.6.8 and 6.1.1.4'
H H 0.0000 0.0000 'International Tables Vol C Tables 4.2.6.8 and 6.1.1.4'
N N 0.0061 0.0033 'International Tables Vol C Tables 4.2.6.8 and 6.1.1.4'
S S 0.1246 0.1234 'International Tables Vol C Tables 4.2.6.8 and 6.1.1.4'

loop_
_geom_angle_atom_site_label_1
_geom_angle_atom_site_label_2
_geom_angle_atom_site_label_3
_geom_angle
N1 S1 N2 101.54(14)
C5 N1 S1 106.8(2)
C6 N2 S1 105.3(2)
C23 N3 C34 108.8(2)
C23 N3 C20 125.9(2)
C34 N3 C20 125.2(2)
C2 C1 C6 116.0(3)
C2 C1 C7 122.0(3)
C6 C1 C7 122.0(3)
C1 C2 C3 124.4(3)
C1 C2 H2 117.8
C3 C2 H2 117.8
C4 C3 C2 119.7(3)
C4 C3 H3 120.1
C2 C3 H3 120.1
C3 C4 C5 118.2(3)
C3 C4 H4 120.9
C5 C4 H4 120.9
N1 C5 C4 126.1(3)
N1 C5 C6 112.6(3)
C4 C5 C6 121.3(3)
N2 C6 C1 126.0(3)
N2 C6 C5 113.7(3)
C1 C6 C5 120.2(3)
C8 C7 C1 176.0(4)
C7 C8 C9 179.0(4)
C10 C9 C14 118.4(3)
C10 C9 C8 120.5(3)
C14 C9 C8 121.1(3)
C9 C10 C11 121.1(3)
C9 C10 H10 119.5
C11 C10 H10 119.5
C10 C11 C12 120.5(3)
C10 C11 H11 119.8
C12 C11 H11 119.8
C13 C12 C11 118.1(3)
C13 C12 C15 119.5(3)
C11 C12 C15 122.4(3)
C12 C13 C14 121.5(3)
C12 C13 H13 119.3
C14 C13 H13 119.3
C13 C14 C9 120.5(3)
C13 C14 H14 119.8
C9 C14 H14 119.8
C16 C15 C12 126.8(3)
C16 C15 H15 116.6
C12 C15 H15 116.6
C15 C16 C17 127.2(3)
C15 C16 H16 116.4
C17 C16 H16 116.4
C18 C17 C22 117.0(3)
C18 C17 C16 119.5(3)
C22 C17 C16 123.5(3)
C19 C18 C17 121.8(3)
C19 C18 H18 119.1
C17 C18 H18 119.1
C20 C19 C18 120.1(3)
C20 C19 H19 120.0
C18 C19 H19 120.0
C19 C20 C21 119.6(3)
C19 C20 N3 120.9(2)
C21 C20 N3 119.5(3)
C22 C21 C20 119.9(3)
C22 C21 H21 120.1
C20 C21 H21 120.1
C21 C22 C17 121.6(3)
C21 C22 H22 119.2
C17 C22 H22 119.2
C24 C23 N3 129.3(2)
C24 C23 C28 122.1(3)
N3 C23 C28 108.6(2)
C25 C24 C23 117.7(3)
C25 C24 H24 121.1
C23 C24 H24 121.1
C24 C25 C26 121.0(3)
C24 C25 H25 119.5
C26 C25 H25 119.5
C27 C26 C25 120.8(3)
C27 C26 H26 119.6
C25 C26 H26 119.6
C26 C27 C28 119.8(3)
C26 C27 H27 120.1
C28 C27 H27 120.1
C27 C28 C23 118.6(3)
C27 C28 C29 134.5(3)
C23 C28 C29 106.9(2)
C30 C29 C34 118.9(3)
C30 C29 C28 134.0(3)
C34 C29 C28 107.1(2)
C31 C30 C29 118.5(3)
C31 C30 H30 120.8
C29 C30 H30 120.8
C30 C31 C32 121.8(3)
C30 C31 H31 119.1
C32 C31 H31 119.1
C33 C32 C31 121.2(3)
C33 C32 H32 119.4
C31 C32 H32 119.4
C32 C33 C34 117.0(3)
C32 C33 H33 121.5
C34 C33 H33 121.5
C33 C34 N3 128.8(3)
C33 C34 C29 122.5(3)
N3 C34 C29 108.6(2)

loop_
_geom_bond_atom_site_label_1
_geom_bond_atom_site_label_2
_geom_bond_distance
S1 N1 1.605(3)
S1 N2 1.615(3)
N1 C5 1.348(4)
N2 C6 1.361(4)
N3 C23 1.390(3)
N3 C34 1.393(3)
N3 C20 1.426(3)
C1 C2 1.369(4)
C1 C6 1.416(4)
C1 C7 1.437(4)
C2 C3 1.428(4)
C2 H2 0.9500
C3 C4 1.363(4)
C3 H3 0.9500
C4 C5 1.410(4)
C4 H4 0.9500
C5 C6 1.431(4)
C7 C8 1.193(4)
C8 C9 1.438(4)
C9 C10 1.386(4)
C9 C14 1.389(5)
C10 C11 1.386(4)
C10 H10 0.9500
C11 C12 1.396(4)
C11 H11 0.9500
C12 C13 1.382(4)
C12 C15 1.473(4)
C13 C14 1.383(4)
C13 H13 0.9500
C14 H14 0.9500
C15 C16 1.313(4)
C15 H15 0.9500
C16 C17 1.469(4)
C16 H16 0.9500
C17 C18 1.382(4)
C17 C22 1.390(4)
C18 C19 1.380(4)
C18 H18 0.9500
C19 C20 1.365(4)
C19 H19 0.9500
C20 C21 1.380(4)
C21 C22 1.375(4)
C21 H21 0.9500
C22 H22 0.9500
C23 C24 1.389(4)
C23 C28 1.410(4)
C24 C25 1.382(4)
C24 H24 0.9500
C25 C26 1.399(4)
C25 H25 0.9500
C26 C27 1.375(4)
C26 H26 0.9500
C27 C28 1.391(4)
C27 H27 0.9500
C28 C29 1.440(4)
C29 C30 1.402(4)
C29 C34 1.405(4)
C30 C31 1.366(5)
C30 H30 0.9500
C31 C32 1.396(5)
C31 H31 0.9500
C32 C33 1.378(4)
C32 H32 0.9500
C33 C34 1.388(4)
C33 H33 0.9500

loop_
_geom_torsion_atom_site_label_1
_geom_torsion_atom_site_label_2
_geom_torsion_atom_site_label_3
_geom_torsion_atom_site_label_4
_geom_torsion
N2 S1 N1 C5 0.7(3)
N1 S1 N2 C6 -0.7(2)
C6 C1 C2 C3 1.2(5)
C7 C1 C2 C3 -178.7(3)
C1 C2 C3 C4 0.9(5)
C2 C3 C4 C5 -1.9(5)
S1 N1 C5 C4 178.6(3)
S1 N1 C5 C6 -0.5(3)
C3 C4 C5 N1 -178.1(3)
C3 C4 C5 C6 0.9(5)
S1 N2 C6 C1 -180.0(3)
S1 N2 C6 C5 0.5(3)
C2 C1 C6 N2 178.2(3)
C7 C1 C6 N2 -1.9(5)
C2 C1 C6 C5 -2.2(4)
C7 C1 C6 C5 177.6(3)
N1 C5 C6 N2 0.0(4)
C4 C5 C6 N2 -179.1(3)
N1 C5 C6 C1 -179.6(3)
C4 C5 C6 C1 1.3(4)
C2 C1 C7 C8 30(5)
C6 C1 C7 C8 -150(5)
C1 C7 C8 C9 62(24)
C7 C8 C9 C10 105(22)
C7 C8 C9 C14 -74(22)
C14 C9 C10 C11 1.0(5)
C8 C9 C10 C11 -178.6(3)
C9 C10 C11 C12 -0.1(5)
C10 C11 C12 C13 -0.9(5)
C10 C11 C12 C15 179.4(3)
C11 C12 C13 C14 0.9(5)
C15 C12 C13 C14 -179.4(3)
C12 C13 C14 C9 0.1(5)
C10 C9 C14 C13 -1.0(5)
C8 C9 C14 C13 178.6(3)
C13 C12 C15 C16 -171.1(3)
C11 C12 C15 C16 8.6(5)
C12 C15 C16 C17 -177.8(3)
C15 C16 C17 C18 -176.1(3)
C15 C16 C17 C22 5.6(5)
C22 C17 C18 C19 -0.8(5)
C16 C17 C18 C19 -179.2(3)
C17 C18 C19 C20 0.2(5)
C18 C19 C20 C21 0.7(5)
C18 C19 C20 N3 -179.5(3)
C23 N3 C20 C19 -109.9(3)
C34 N3 C20 C19 66.1(4)
C23 N3 C20 C21 69.9(4)
C34 N3 C20 C21 -114.1(3)
C19 C20 C21 C22 -0.9(5)
N3 C20 C21 C22 179.3(3)
C20 C21 C22 C17 0.3(6)
C18 C17 C22 C21 0.6(5)
C16 C17 C22 C21 178.9(3)
C34 N3 C23 C24 178.8(3)
C20 N3 C23 C24 -4.6(4)
C34 N3 C23 C28 0.3(3)
C20 N3 C23 C28 176.8(2)
N3 C23 C24 C25 -178.6(3)
C28 C23 C24 C25 -0.1(4)
C23 C24 C25 C26 -0.1(4)
C24 C25 C26 C27 0.1(5)
C25 C26 C27 C28 0.0(4)
C26 C27 C28 C23 -0.2(4)
C26 C27 C28 C29 179.5(3)
C24 C23 C28 C27 0.3(4)
N3 C23 C28 C27 179.0(2)
C24 C23 C28 C29 -179.5(2)
N3 C23 C28 C29 -0.8(3)
C27 C28 C29 C30 0.8(6)
C23 C28 C29 C30 -179.4(3)
C27 C28 C29 C34 -178.7(3)
C23 C28 C29 C34 1.1(3)
C34 C29 C30 C31 0.0(4)
C28 C29 C30 C31 -179.5(3)
C29 C30 C31 C32 0.9(5)
C30 C31 C32 C33 -0.5(5)
C31 C32 C33 C34 -0.7(4)
C32 C33 C34 N3 -179.2(3)
C32 C33 C34 C29 1.6(4)
C23 N3 C34 C33 -178.8(3)
C20 N3 C34 C33 4.6(4)
C23 N3 C34 C29 0.4(3)
C20 N3 C34 C29 -176.1(2)
C30 C29 C34 C33 -1.2(4)
C28 C29 C34 C33 178.4(3)
C30 C29 C34 N3 179.5(2)
C28 C29 C34 N3 -0.9(3)
